data_4072645
loop_
_publ_author_name
'Buil, Mar\'ia L.'
'Esteruelas, Miguel A.'
'L\'opez, Ana M.'
'Mateo, A. Concepci\'on'
'O\~nate, Enrique'

_publ_section_title
;
 Preparation and X-ray Structures of Alkyl&#x2212;Titanium(IV) Complexes
 Stabilized by Indenyl Ligands with a Pendant Ether or Amine Substituent
 and Their Use in the Catalytic Hydroamination of Alkynes
;
_journal_issue 3
_journal_name_full Organometallics
_journal_page_first 554
_journal_paper_doi 10.1021/om060909b
_journal_volume 26
_journal_year 2007
_chemical_formula_sum 'C13 H16 Cl2 O Ti'
_chemical_formula_weight 307.06
_chemical_name_systematic
; 
 ? 
;
_space_group_IT_number 19
_symmetry_cell_setting orthorhombic
_symmetry_space_group_name_Hall 'P 2ac 2ab'
_symmetry_space_group_name_H-M 'P 21 21 21'
_atom_sites_solution_hydrogens geom
_atom_sites_solution_primary direct
_atom_sites_solution_secondary difmap
_audit_creation_method SHELXL-97
_cell_angle_alpha 90.00
_cell_angle_beta 90.00
_cell_angle_gamma 90.00
_cell_formula_units_Z 4
_cell_length_a 8.7267(10)
_cell_length_b 9.9180(11)
_cell_length_c 15.7027(18)
_cell_measurement_reflns_used 920
_cell_measurement_temperature 100(2)
_cell_measurement_theta_max 21
_cell_measurement_theta_min 2.5
_cell_volume 1359.1(3)
_computing_cell_refinement 'SAINT+ v. 6.1 (Bruker AXS, 2000)'
_computing_data_collection 'SMART v. 5.625 (Bruker AXS, 2000)'
_computing_data_reduction 'SAINT+ v. 6.1 (Bruker AXS, 2000)'
_computing_molecular_graphics 'XP, SHELXTL v. 6.1 (Bruker, 2000)'
_computing_publication_material 'XCIF, SHELXTL v. 6.1 (Bruker, 2000)'
_computing_structure_refinement 'SHELXL-97 (Sheldrick, 1997)'
_computing_structure_solution 'SHELXS-97 (Sheldrick, 1990)'
_diffrn_ambient_temperature 100(2)
_diffrn_detector_area_resol_mean 8.26
_diffrn_measured_fraction_theta_full 0.964
_diffrn_measured_fraction_theta_max 0.964
_diffrn_measurement_device_type 'Bruker SMART APEX CCD system'
_diffrn_measurement_method '\w rotations with narrow frames'
_diffrn_radiation_monochromator graphite
_diffrn_radiation_source 'fine-focus sealed tube'
_diffrn_radiation_type MoK\a
_diffrn_radiation_wavelength 0.71073
_diffrn_reflns_av_R_equivalents 0.0695
_diffrn_reflns_av_sigmaI/netI 0.0897
_diffrn_reflns_limit_h_max 11
_diffrn_reflns_limit_h_min -11
_diffrn_reflns_limit_k_max 13
_diffrn_reflns_limit_k_min -13
_diffrn_reflns_limit_l_max 20
_diffrn_reflns_limit_l_min -21
_diffrn_reflns_number 17109
_diffrn_reflns_theta_full 28.89
_diffrn_reflns_theta_max 28.89
_diffrn_reflns_theta_min 2.43
_diffrn_standards_number 'no decay'
_exptl_absorpt_coefficient_mu 1.003
_exptl_absorpt_correction_T_max 0.942
_exptl_absorpt_correction_T_min 0.835
_exptl_absorpt_correction_type multi-scan
_exptl_absorpt_process_details
;
 Absorption correction performed with SADABS program. This is based on the
 method of Blessing: Blessing, R. H., Acta Crystallogr., Sect. A 1995, 51, 33.
  
 SADABS: Area-Detector Absorption Correction. Bruker-AXS 
  within SAINT+ package, v. 6.1 (2000).
;
_exptl_crystal_colour red
_exptl_crystal_density_diffrn 1.501
_exptl_crystal_density_method 'not measured'
_exptl_crystal_description 'irregular block'
_exptl_crystal_F_000 632
_exptl_crystal_size_max 0.12
_exptl_crystal_size_mid 0.08
_exptl_crystal_size_min 0.06
_refine_diff_density_max 0.810
_refine_diff_density_min -0.419
_refine_diff_density_rms 0.107
_refine_ls_abs_structure_details 'Flack H D (1983), Acta Cryst. A39, 876-881'
_refine_ls_abs_structure_Flack 0.45(5)
_refine_ls_extinction_method none
_refine_ls_goodness_of_fit_ref 1.007
_refine_ls_hydrogen_treatment constr
_refine_ls_matrix_type full
_refine_ls_number_parameters 157
_refine_ls_number_reflns 3383
_refine_ls_number_restraints 0
_refine_ls_restrained_S_all 1.007
_refine_ls_R_factor_all 0.0844
_refine_ls_R_factor_gt 0.0614
_refine_ls_shift/su_max 0.000
_refine_ls_shift/su_mean 0.000
_refine_ls_structure_factor_coef Fsqd
_refine_ls_weighting_details 'calc w=1/[\s^2^(Fo^2^)+(0.0434P)^2^+0.0000P] where P=(Fo^2^+2Fc^2^)/3'
_refine_ls_weighting_scheme calc
_refine_ls_wR_factor_gt 0.1069
_refine_ls_wR_factor_ref 0.1139
_reflns_number_gt 2618
_reflns_number_total 3383
_reflns_threshold_expression >2sigma(I)
_cod_data_source_file om060909bsi20061027_011055.cif
_cod_data_source_block mae190as
_cod_database_code 4072645

loop_
_symmetry_equiv_pos_as_xyz
'x, y, z'
'-x+1/2, -y, z+1/2'
'-x, y+1/2, -z+1/2'
'x+1/2, -y+1/2, -z'

loop_
_atom_site_label
_atom_site_type_symbol
_atom_site_fract_x
_atom_site_fract_y
_atom_site_fract_z
_atom_site_U_iso_or_equiv
_atom_site_adp_type
_atom_site_occupancy
_atom_site_symmetry_multiplicity
_atom_site_calc_flag
_atom_site_refinement_flags
Ti Ti 0.22804(8) 0.47666(8) 0.63465(5) 0.01824(18) Uani 1 1 d .
Cl1 Cl 0.20699(14) 0.53444(13) 0.49402(7) 0.0341(3) Uani 1 1 d .
Cl2 Cl 0.21592(15) 0.25621(12) 0.67883(8) 0.0333(3) Uani 1 1 d .
O O 0.4625(4) 0.4058(3) 0.5857(2) 0.0272(8) Uani 1 1 d .
C1 C -0.0199(4) 0.4682(5) 0.6374(3) 0.0239(9) Uani 1 1 d .
H1A H -0.0561 0.4046 0.5941 0.036 Uiso 1 1 calc R
H1B H -0.0617 0.5580 0.6256 0.036 Uiso 1 1 calc R
H1C H -0.0540 0.4383 0.6938 0.036 Uiso 1 1 calc R
C2 C 0.4225(5) 0.5812(5) 0.7119(3) 0.0291(12) Uani 1 1 d .
C3 C 0.3110(5) 0.5378(5) 0.7703(3) 0.0295(11) Uani 1 1 d .
H3 H 0.3273 0.4721 0.8134 0.035 Uiso 1 1 calc R
C4 C 0.1741(6) 0.6043(5) 0.7561(3) 0.0292(11) Uani 1 1 d .
H4 H 0.0802 0.5874 0.7847 0.035 Uiso 1 1 calc R
C5 C 0.1982(6) 0.7032(4) 0.6908(3) 0.0243(11) Uani 1 1 d .
C6 C 0.3526(6) 0.6888(5) 0.6645(3) 0.0269(11) Uani 1 1 d .
C7 C 0.5807(5) 0.5234(6) 0.6987(3) 0.0385(13) Uani 1 1 d .
H7A H 0.6431 0.5875 0.6650 0.046 Uiso 1 1 calc R
H7B H 0.6312 0.5108 0.7546 0.046 Uiso 1 1 calc R
C8 C 0.5729(5) 0.3916(5) 0.6534(3) 0.0336(13) Uani 1 1 d .
H8A H 0.6746 0.3679 0.6297 0.040 Uiso 1 1 calc R
H8B H 0.5408 0.3194 0.6931 0.040 Uiso 1 1 calc R
C9 C 0.4749(6) 0.2968(5) 0.5262(3) 0.0364(13) Uani 1 1 d .
H9A H 0.4654 0.2109 0.5565 0.055 Uiso 1 1 calc R
H9B H 0.5748 0.3009 0.4977 0.055 Uiso 1 1 calc R
H9C H 0.3932 0.3041 0.4837 0.055 Uiso 1 1 calc R
C10 C 0.4121(6) 0.7723(5) 0.6001(3) 0.0383(14) Uani 1 1 d .
H10 H 0.5149 0.7631 0.5811 0.046 Uiso 1 1 calc R
C11 C 0.3169(7) 0.8667(6) 0.5659(4) 0.0439(15) Uani 1 1 d .
H11 H 0.3562 0.9264 0.5239 0.053 Uiso 1 1 calc R
C12 C 0.1618(7) 0.8793(5) 0.5906(4) 0.0448(15) Uani 1 1 d .
H12 H 0.0989 0.9451 0.5639 0.054 Uiso 1 1 calc R
C13 C 0.1011(6) 0.7983(5) 0.6521(3) 0.0365(13) Uani 1 1 d .
H13 H -0.0034 0.8060 0.6683 0.044 Uiso 1 1 calc R

loop_
_atom_site_aniso_label
_atom_site_aniso_U_11
_atom_site_aniso_U_22
_atom_site_aniso_U_33
_atom_site_aniso_U_23
_atom_site_aniso_U_13
_atom_site_aniso_U_12
Ti 0.0179(3) 0.0195(4) 0.0174(4) -0.0002(3) -0.0007(3) 0.0024(3)
Cl1 0.0401(7) 0.0388(7) 0.0233(6) 0.0001(5) -0.0036(5) 0.0087(7)
Cl2 0.0335(6) 0.0249(6) 0.0414(7) 0.0076(5) 0.0028(6) 0.0000(6)
O 0.0227(18) 0.0285(19) 0.0304(18) -0.0033(16) -0.0005(14) 0.0033(14)
C1 0.0136(18) 0.028(2) 0.030(2) 0.005(2) 0.0012(18) 0.0030(19)
C2 0.026(3) 0.032(3) 0.030(3) -0.008(2) -0.005(2) -0.007(2)
C3 0.036(3) 0.035(3) 0.018(2) -0.003(2) -0.0024(19) 0.005(2)
C4 0.030(3) 0.036(3) 0.021(3) -0.003(2) 0.004(2) -0.004(2)
C5 0.028(3) 0.021(2) 0.023(2) -0.0071(19) 0.008(2) 0.003(2)
C6 0.040(3) 0.020(3) 0.020(2) -0.011(2) 0.003(2) -0.008(2)
C7 0.023(3) 0.048(3) 0.044(3) -0.008(3) -0.011(2) -0.003(3)
C8 0.019(2) 0.041(3) 0.041(3) -0.001(3) -0.006(2) 0.003(2)
C9 0.032(3) 0.035(3) 0.042(3) -0.016(3) 0.008(2) 0.004(2)
C10 0.044(3) 0.029(3) 0.041(3) -0.007(3) 0.015(3) -0.014(3)
C11 0.069(4) 0.026(3) 0.037(3) 0.005(2) 0.022(3) -0.007(3)
C12 0.070(4) 0.020(3) 0.044(4) 0.002(3) -0.002(3) 0.008(3)
C13 0.040(3) 0.028(3) 0.041(3) -0.003(2) 0.006(3) 0.005(2)

loop_
_atom_type_symbol
_atom_type_description
_atom_type_scat_dispersion_real
_atom_type_scat_dispersion_imag
_atom_type_scat_source
C C 0.0033 0.0016 'International Tables Vol C Tables 4.2.6.8 and 6.1.1.4'
H H 0.0000 0.0000 'International Tables Vol C Tables 4.2.6.8 and 6.1.1.4'
O O 0.0106 0.0060 'International Tables Vol C Tables 4.2.6.8 and 6.1.1.4'
Cl Cl 0.1484 0.1585 'International Tables Vol C Tables 4.2.6.8 and 6.1.1.4'
Ti Ti 0.2776 0.4457 'International Tables Vol C Tables 4.2.6.8 and 6.1.1.4'

loop_
_geom_angle_atom_site_label_1
_geom_angle_atom_site_label_2
_geom_angle_atom_site_label_3
_geom_angle
C1 Ti Cl1 87.06(12)
C1 Ti O 152.28(16)
Cl1 Ti O 79.92(9)
C1 Ti Cl2 84.90(13)
Cl1 Ti Cl2 121.75(6)
O Ti Cl2 81.43(9)
C1 Ti C2 137.26(18)
Cl1 Ti C2 116.72(13)
O Ti C2 70.23(15)
Cl2 Ti C2 107.46(13)
C1 Ti C3 107.60(17)
Cl1 Ti C3 147.33(14)
O Ti C3 96.25(14)
Cl2 Ti C3 89.19(14)
C2 Ti C3 35.07(16)
C1 Ti C4 78.67(17)
Cl1 Ti C4 129.45(13)
O Ti C4 128.21(15)
Cl2 Ti C4 105.08(13)
C2 Ti C4 58.69(17)
C3 Ti C4 34.48(16)
C1 Ti C6 118.67(18)
Cl1 Ti C6 90.32(12)
O Ti C6 86.01(14)
Cl2 Ti C6 142.34(13)
C2 Ti C6 35.19(16)
C3 Ti C6 57.01(17)
C4 Ti C6 57.30(16)
C1 Ti C5 85.48(18)
Cl1 Ti C5 96.32(12)
O Ti C5 120.03(15)
Cl2 Ti C5 140.05(11)
C2 Ti C5 58.47(17)
C3 Ti C5 57.36(16)
C4 Ti C5 34.97(15)
C6 Ti C5 34.03(16)
C9 O C8 110.9(4)
C9 O Ti 121.1(3)
C8 O Ti 112.2(3)
Ti C1 H1A 109.5
Ti C1 H1B 109.5
H1A C1 H1B 109.5
Ti C1 H1C 109.5
H1A C1 H1C 109.5
H1B C1 H1C 109.5
C3 C2 C6 105.8(4)
C3 C2 C7 127.4(5)
C6 C2 C7 126.8(5)
C3 C2 Ti 72.5(3)
C6 C2 Ti 75.6(3)
C7 C2 Ti 115.2(3)
C4 C3 C2 110.3(4)
C4 C3 Ti 73.0(3)
C2 C3 Ti 72.4(3)
C4 C3 H3 124.9
C2 C3 H3 124.9
Ti C3 H3 121.3
C3 C4 C5 108.4(4)
C3 C4 Ti 72.5(3)
C5 C4 Ti 76.0(3)
C3 C4 H4 125.8
C5 C4 H4 125.8
Ti C4 H4 117.6
C13 C5 C6 121.0(5)
C13 C5 C4 132.8(5)
C6 C5 C4 106.1(4)
C13 C5 Ti 121.9(3)
C6 C5 Ti 72.5(3)
C4 C5 Ti 69.1(3)
C10 C6 C5 120.0(5)
C10 C6 C2 130.8(5)
C5 C6 C2 109.2(4)
C10 C6 Ti 122.6(3)
C5 C6 Ti 73.5(3)
C2 C6 Ti 69.2(3)
C8 C7 C2 110.9(4)
C8 C7 H7A 109.5
C2 C7 H7A 109.5
C8 C7 H7B 109.5
C2 C7 H7B 109.5
H7A C7 H7B 108.0
O C8 C7 107.3(4)
O C8 H8A 110.3
C7 C8 H8A 110.3
O C8 H8B 110.3
C7 C8 H8B 110.3
H8A C8 H8B 108.5
O C9 H9A 109.5
O C9 H9B 109.5
H9A C9 H9B 109.5
O C9 H9C 109.5
H9A C9 H9C 109.5
H9B C9 H9C 109.5
C11 C10 C6 117.6(5)
C11 C10 H10 121.2
C6 C10 H10 121.2
C10 C11 C12 122.4(5)
C10 C11 H11 118.8
C12 C11 H11 118.8
C13 C12 C11 120.9(5)
C13 C12 H12 119.5
C11 C12 H12 119.5
C12 C13 C5 117.9(5)
C12 C13 H13 121.0
C5 C13 H13 121.0

loop_
_geom_bond_atom_site_label_1
_geom_bond_atom_site_label_2
_geom_bond_distance
Ti C1 2.165(4)
Ti Cl1 2.2888(14)
Ti O 2.296(3)
Ti Cl2 2.2963(14)
Ti C2 2.330(5)
Ti C3 2.330(4)
Ti C4 2.337(5)
Ti C6 2.414(5)
Ti C5 2.427(4)
O C9 1.433(5)
O C8 1.442(5)
C1 H1A 0.9800
C1 H1B 0.9800
C1 H1C 0.9800
C2 C3 1.404(6)
C2 C6 1.436(7)
C2 C7 1.510(6)
C3 C4 1.383(6)
C3 H3 0.9500
C4 C5 1.434(6)
C4 H4 0.9500
C5 C13 1.406(6)
C5 C6 1.417(7)
C6 C10 1.407(6)
C7 C8 1.491(7)
C7 H7A 0.9900
C7 H7B 0.9900
C8 H8A 0.9900
C8 H8B 0.9900
C9 H9A 0.9800
C9 H9B 0.9800
C9 H9C 0.9800
C10 C11 1.362(8)
C10 H10 0.9500
C11 C12 1.414(9)
C11 H11 0.9500
C12 C13 1.363(7)
C12 H12 0.9500
C13 H13 0.9500
